data_9017760
loop_
_publ_author_name
'Biagioni, C.'
'Dini, A.'
'Orlandi, P.'
'Moelo, Y.'
'Pasero, M.'
'Zaccarini, F.'

_publ_section_title
;
 Lead-antimony sulfosalts from Tuscany (Italy). XX. Members of the jordanite-geocronite
 series from the Pollone mine, Valdicastello Carducci: Occurrence and crystal structures
 Note: Sb-rich jordanite
;
_journal_name_full Minerals
_journal_page_last doi:10.3390
_journal_volume 6
_journal_year 2016
_chemical_compound_source 'Pollone mine, Valdicastello Carducci, Pietrasanta, Tuscany, Italy'
_chemical_formula_sum 'As1.067 Pb4.667 S7.667 Sb0.933'
_chemical_name_mineral Jordanite
_space_group_IT_number 11
_space_group_name_Hall '-P 2yb'
_space_group_name_H-M_alt 'P 1 21/m 1'
_symmetry_space_group_name_H-M 'P 1 21/m 1'
_cell_angle_alpha 90
_cell_angle_beta 117.981
_cell_angle_gamma 90
_cell_length_a 8.9554
_cell_length_b 31.9228
_cell_length_c 8.4937
_cell_formula_units_Z 6
_cell_volume 2144.343
_database_code_amcsd 0020594
_exptl_crystal_density_diffrn 6.534
_cod_data_source_file inputs/fixed/downloads/18/18724.cif
_cod_data_source_block 18724
_cod_original_cell_volume 2144.344
_cod_original_formula_sum 'Pb4.667 Sb.933 As1.067 S7.667'
_cod_database_code 9017760

loop_
_space_group_symop_operation_xyz
x,y,z
x,1/2-y,z
-x,1/2+y,-z
-x,-y,-z

loop_
_atom_site_aniso_label
_atom_site_aniso_U_11
_atom_site_aniso_U_22
_atom_site_aniso_U_33
_atom_site_aniso_U_12
_atom_site_aniso_U_13
_atom_site_aniso_U_23
Pb1 0.01700 0.01940 0.01880 0.00160 0.00860 0.00080
Pb2 0.01470 0.01830 0.01760 -0.00030 0.00940 -0.00120
Sb2 0.01470 0.01830 0.01760 -0.00030 0.00940 -0.00120
Pb3 0.01460 0.02150 0.02010 0.00220 0.00760 0.00050
Sb4 0.01200 0.01420 0.01580 -0.00070 0.00820 -0.00100
As4 0.01200 0.01420 0.01580 -0.00070 0.00820 -0.00100
Pb5 0.02040 0.03520 0.02160 0.00850 0.01100 0.00540
As6 0.01350 0.01630 0.01840 0.00220 0.00860 0.00090
Sb6 0.01350 0.01630 0.01840 0.00220 0.00860 0.00090
Pb7 0.01880 0.01960 0.01880 0.00030 0.01120 -0.00020
Pb8 0.01830 0.01830 0.01740 -0.00100 0.00970 -0.00070
Pb9 0.02120 0.02480 0.01870 0.00000 0.00980 0.00000
Pb10 0.02160 0.02350 0.02370 0.00000 0.01490 0.00000
As11 0.01030 0.00880 0.01990 -0.00030 0.00560 -0.00100
Pb12 0.03410 0.02190 0.04140 0.00000 0.01750 0.00000
S1 0.01070 0.01890 0.01920 0.00100 0.00750 -0.00320
S2 0.01370 0.01690 0.02150 0.00190 0.01010 0.00180
S3 0.01250 0.01620 0.01440 -0.00040 0.00750 0.00010
S4 0.01220 0.01730 0.01600 0.00150 0.00810 -0.00080
S5 0.01600 0.01570 0.01760 -0.00140 0.00970 -0.00060
S6 0.01140 0.01380 0.01600 0.00010 0.00720 -0.00070
S7 0.01360 0.02600 0.02300 -0.00050 0.01070 -0.00140
S8 0.01260 0.02500 0.01870 0.00020 0.00680 -0.00220
S9 0.00720 0.01970 0.01700 -0.00010 0.00720 -0.00050
S10 0.01710 0.01340 0.01750 -0.00420 0.01070 -0.00220
S11 0.01000 0.01900 0.01000 0.00700 0.01000 0.00400
S12 0.00800 0.03000 0.02200 0.00000 0.00700 0.00000
S13 0.00700 0.03200 0.02400 0.00000 0.00400 0.00000

loop_
_atom_site_label
_atom_site_fract_x
_atom_site_fract_y
_atom_site_fract_z
_atom_site_occupancy
_atom_site_U_iso_or_equiv
Pb1 0.44554 0.05466 0.35035 1.00000 0.01831
Pb2 0.43630 0.05516 0.83760 0.50000 0.01620
Sb2 0.44290 0.04539 0.84880 0.50000 0.01620
Pb3 0.90383 0.04265 0.32253 1.00000 0.01895
Sb4 0.92046 0.04881 0.83364 0.83900 0.01330
As4 0.92046 0.04881 0.83364 0.16100 0.01330
Pb5 0.26238 0.14343 0.00029 1.00000 0.02525
As6 0.27310 0.14349 0.50870 0.94000 0.01560
Sb6 0.27310 0.14349 0.50870 0.06000 0.01560
Pb7 0.78992 0.15103 0.01984 1.00000 0.01812
Pb8 0.79132 0.15072 0.51607 1.00000 0.01749
Pb9 0.12014 0.25000 0.17379 1.00000 0.02140
Pb10 0.12050 0.25000 0.69057 1.00000 0.02120
As11 0.61430 0.22587 0.17880 0.50000 0.01360
Pb12 0.55032 0.25000 0.64347 1.00000 0.03260
S1 0.30680 0.00310 0.01370 1.00000 0.01610
S2 0.30660 0.00470 0.54650 1.00000 0.01660
S3 0.05130 0.08729 0.11580 1.00000 0.01390
S4 0.05500 0.08654 0.68170 1.00000 0.01460
S5 0.65060 0.09790 0.20310 1.00000 0.01570
S6 0.66510 0.09175 0.70400 1.00000 0.01340
S7 0.40370 0.17803 0.37500 1.00000 0.02040
S8 0.40050 0.17848 0.76990 1.00000 0.01900
S9 0.02750 0.18020 0.38480 1.00000 0.01400
S10 0.99040 0.19309 0.86950 1.00000 0.01500
S11 0.37380 0.26170 0.05910 0.50000 0.01130
S12 0.75020 0.25000 0.03530 1.00000 0.02000
S13 0.74870 0.25000 0.45590 1.00000 0.02220

loop_
_cod_related_entry_id
_cod_related_entry_database
_cod_related_entry_code
1 AMCSD 0020594
